data_7006357
loop_
_publ_author_name
'Ding, Bin'
'Yi, Long'
'Wang, Ying'
'Cheng, Peng'
'Liao, Dai-Zheng'
'Yan, Shi-Ping'
'Jiang, Zong-Hui'
'Song, Hai-Bin'
'Wang, Hong-Gen'

_publ_section_title
;
 Synthesis of a series of 4-pyridyl-1,2,4-triazole-containing
 cadmium(II) luminescent complexes.
;
_journal_issue 5
_journal_name_full 'Dalton transactions (Cambridge, England : 2003)'
_journal_page_first 665
_journal_page_last 675
_journal_paper_doi 10.1039/b508332j
_journal_year 2006
_chemical_formula_sum 'C16 H12 Cd N10 S2'
_chemical_formula_weight 520.88
_chemical_name_systematic
;
?
;
_space_group_IT_number 2
_symmetry_cell_setting triclinic
_symmetry_space_group_name_Hall '-P 1'
_symmetry_space_group_name_H-M 'P -1'
_atom_sites_solution_hydrogens geom
_atom_sites_solution_primary direct
_atom_sites_solution_secondary difmap
_audit_creation_method SHELXL-97
_cell_angle_alpha 84.804(2)
_cell_angle_beta 81.042(2)
_cell_angle_gamma 87.070(2)
_cell_formula_units_Z 1
_cell_length_a 5.8103(9)
_cell_length_b 8.3849(13)
_cell_length_c 10.2837(16)
_cell_measurement_reflns_used 1080
_cell_measurement_temperature 294(2)
_cell_measurement_theta_max 22.4
_cell_measurement_theta_min 2.3
_cell_volume 492.52(13)
_computing_cell_refinement 'Bruker SMART'
_computing_data_collection 'Bruker SMART'
_computing_data_reduction 'Bruker SHELXTL'
_computing_molecular_graphics 'Bruker SHELXTL'
_computing_publication_material 'Bruker SHELXTL'
_computing_structure_refinement 'SHELXL-97 (Sheldrick, 1997)'
_computing_structure_solution 'SHELXS-97 (Sheldrick, 1990)'
_diffrn_ambient_temperature 294(2)
_diffrn_measured_fraction_theta_full 0.991
_diffrn_measured_fraction_theta_max 0.991
_diffrn_measurement_device_type 'CCD area detector'
_diffrn_measurement_method 'phi and omega scans'
_diffrn_radiation_monochromator graphite
_diffrn_radiation_source 'fine-focus sealed tube'
_diffrn_radiation_type MoK\a
_diffrn_radiation_wavelength 0.71073
_diffrn_reflns_av_R_equivalents 0.0268
_diffrn_reflns_av_sigmaI/netI 0.0366
_diffrn_reflns_limit_h_max 5
_diffrn_reflns_limit_h_min -6
_diffrn_reflns_limit_k_max 9
_diffrn_reflns_limit_k_min -9
_diffrn_reflns_limit_l_max 12
_diffrn_reflns_limit_l_min -11
_diffrn_reflns_number 2618
_diffrn_reflns_theta_full 25.08
_diffrn_reflns_theta_max 25.08
_diffrn_reflns_theta_min 2.01
_diffrn_standards_decay_% 0
_diffrn_standards_interval_count 0
_diffrn_standards_interval_time 0
_diffrn_standards_number 0
_exptl_absorpt_coefficient_mu 1.346
_exptl_absorpt_correction_T_max 1.000000
_exptl_absorpt_correction_T_min 0.732248
_exptl_absorpt_correction_type multi-scan
_exptl_absorpt_process_details sadabs
_exptl_crystal_colour colorless
_exptl_crystal_density_diffrn 1.756
_exptl_crystal_density_method 'not measured'
_exptl_crystal_description block
_exptl_crystal_F_000 258
_exptl_crystal_size_max 0.24
_exptl_crystal_size_mid 0.22
_exptl_crystal_size_min 0.20
_refine_diff_density_max 0.563
_refine_diff_density_min -0.706
_refine_diff_density_rms 0.119
_refine_ls_extinction_method none
_refine_ls_goodness_of_fit_ref 1.096
_refine_ls_hydrogen_treatment constr
_refine_ls_matrix_type full
_refine_ls_number_parameters 133
_refine_ls_number_reflns 1725
_refine_ls_number_restraints 0
_refine_ls_restrained_S_all 1.096
_refine_ls_R_factor_all 0.0495
_refine_ls_R_factor_gt 0.0451
_refine_ls_shift/su_max 0.000
_refine_ls_shift/su_mean 0.000
_refine_ls_structure_factor_coef Fsqd
_refine_ls_weighting_details 'calc w=1/[\s^2^(Fo^2^)+(0.0476P)^2^+1.9927P] where P=(Fo^2^+2Fc^2^)/3'
_refine_ls_weighting_scheme calc
_refine_ls_wR_factor_gt 0.1120
_refine_ls_wR_factor_ref 0.1170
_reflns_number_gt 1613
_reflns_number_total 1725
_reflns_threshold_expression >2sigma(I)
_cod_data_source_file b508332j.txt
_cod_data_source_block dd
_cod_depositor_comments
;
The following automatic conversions were performed:
'_symmetry_cell_setting' value 'Triclinic' changed to 'triclinic'
according to '/home/saulius/struct/CIF-dictionaries/cif_core.dic'
dictionary named 'cif_core.dic' version 2.4.1 from 2010-06-29.

Automatic conversion script
Id: cif_fix_enum 1527 2010-12-29 10:47:43Z saulius 
;
_cod_original_sg_symbol_H-M P-1
_cod_database_code 7006357

loop_
_symmetry_equiv_pos_as_xyz
'x, y, z'
'-x, -y, -z'

loop_
_atom_site_label
_atom_site_type_symbol
_atom_site_fract_x
_atom_site_fract_y
_atom_site_fract_z
_atom_site_U_iso_or_equiv
_atom_site_adp_type
_atom_site_occupancy
_atom_site_symmetry_multiplicity
_atom_site_calc_flag
_atom_site_refinement_flags
_atom_site_disorder_assembly
_atom_site_disorder_group
Cd1 Cd 0.5000 1.0000 0.5000 0.0368(2) Uani 1 2 d S . .
N1 N 0.5533(9) 0.7270(6) 0.5744(5) 0.0444(12) Uani 1 1 d . . .
N2 N 0.7509(10) 0.6324(7) 0.5345(6) 0.0655(18) Uani 1 1 d . . .
N3 N 0.5543(8) 0.5124(5) 0.7132(4) 0.0388(11) Uani 1 1 d . . .
N4 N 0.2766(9) 0.4242(6) 0.8882(5) 0.0455(12) Uani 1 1 d . . .
C1 C 0.4404(10) 0.6504(7) 0.6788(6) 0.0420(13) Uani 1 1 d . . .
H1 H 0.2988 0.6862 0.7241 0.050 Uiso 1 1 calc R . .
C2 C 0.7458(13) 0.5079(8) 0.6182(7) 0.0612(19) Uani 1 1 d . . .
H2 H 0.8590 0.4252 0.6142 0.073 Uiso 1 1 calc R . .
C3 C 0.4940(10) 0.4059(6) 0.8285(5) 0.0376(12) Uani 1 1 d . . .
C4 C 0.6581(11) 0.2972(7) 0.8713(6) 0.0445(14) Uani 1 1 d . . .
H4 H 0.8090 0.2892 0.8257 0.053 Uiso 1 1 calc R . .
C5 C 0.5874(13) 0.2009(7) 0.9851(7) 0.0536(16) Uani 1 1 d . . .
H5 H 0.6909 0.1248 1.0176 0.064 Uiso 1 1 calc R . .
C6 C 0.3629(13) 0.2179(8) 1.0504(7) 0.0566(17) Uani 1 1 d . . .
H6 H 0.3132 0.1544 1.1277 0.068 Uiso 1 1 calc R . .
C7 C 0.2146(12) 0.3299(8) 0.9994(6) 0.0522(16) Uani 1 1 d . . .
H7 H 0.0634 0.3413 1.0439 0.063 Uiso 1 1 calc R . .
C8 C 1.0444(9) 0.9537(7) 0.3388(5) 0.0348(12) Uani 1 1 d . . .
N5 N 1.2170(8) 0.9474(7) 0.3825(5) 0.0509(13) Uani 1 1 d . . .
S1 S 0.8040(2) 0.95817(19) 0.27315(14) 0.0424(4) Uani 1 1 d . . .

loop_
_atom_site_aniso_label
_atom_site_aniso_U_11
_atom_site_aniso_U_22
_atom_site_aniso_U_33
_atom_site_aniso_U_23
_atom_site_aniso_U_13
_atom_site_aniso_U_12
Cd1 0.0280(3) 0.0427(4) 0.0380(3) 0.0035(2) -0.0048(2) 0.0005(2)
N1 0.044(3) 0.040(3) 0.043(3) 0.005(2) 0.003(2) 0.008(2)
N2 0.059(4) 0.057(4) 0.064(4) 0.017(3) 0.025(3) 0.019(3)
N3 0.044(3) 0.032(2) 0.036(2) 0.0018(19) 0.002(2) 0.004(2)
N4 0.047(3) 0.042(3) 0.044(3) 0.003(2) 0.003(2) 0.001(2)
C1 0.035(3) 0.038(3) 0.048(3) 0.005(3) 0.002(2) 0.007(2)
C2 0.057(4) 0.053(4) 0.058(4) 0.012(3) 0.023(3) 0.021(3)
C3 0.042(3) 0.031(3) 0.039(3) -0.004(2) -0.005(2) 0.001(2)
C4 0.053(4) 0.036(3) 0.043(3) -0.002(2) -0.007(3) 0.006(3)
C5 0.074(5) 0.037(3) 0.051(4) 0.003(3) -0.020(3) 0.008(3)
C6 0.080(5) 0.046(4) 0.041(3) 0.005(3) -0.003(3) -0.010(3)
C7 0.057(4) 0.051(4) 0.044(3) -0.004(3) 0.009(3) -0.008(3)
C8 0.029(3) 0.047(3) 0.027(3) -0.003(2) 0.001(2) 0.002(2)
N5 0.024(2) 0.084(4) 0.044(3) -0.009(3) -0.003(2) -0.004(2)
S1 0.0290(7) 0.0630(10) 0.0343(7) -0.0030(7) -0.0059(6) 0.0063(6)

loop_
_atom_type_symbol
_atom_type_description
_atom_type_scat_dispersion_real
_atom_type_scat_dispersion_imag
_atom_type_scat_source
C C 0.0033 0.0016 'International Tables Vol C Tables 4.2.6.8 and 6.1.1.4'
H H 0.0000 0.0000 'International Tables Vol C Tables 4.2.6.8 and 6.1.1.4'
N N 0.0061 0.0033 'International Tables Vol C Tables 4.2.6.8 and 6.1.1.4'
S S 0.1246 0.1234 'International Tables Vol C Tables 4.2.6.8 and 6.1.1.4'
Cd Cd -0.8075 1.2024 'International Tables Vol C Tables 4.2.6.8 and 6.1.1.4'

loop_
_geom_angle_atom_site_label_1
_geom_angle_atom_site_label_2
_geom_angle_atom_site_label_3
_geom_angle
_geom_angle_site_symmetry_1
_geom_angle_site_symmetry_3
_geom_angle_publ_flag
N5 Cd1 N5 180.000(1) 2_776 1_455 ?
N5 Cd1 N1 87.1(2) 2_776 . ?
N5 Cd1 N1 92.9(2) 1_455 . ?
N5 Cd1 N1 92.9(2) 2_776 2_676 ?
N5 Cd1 N1 87.1(2) 1_455 2_676 ?
N1 Cd1 N1 180.0(2) . 2_676 ?
N5 Cd1 S1 94.22(13) 2_776 . ?
N5 Cd1 S1 85.78(13) 1_455 . ?
N1 Cd1 S1 90.80(12) . . ?
N1 Cd1 S1 89.20(12) 2_676 . ?
N5 Cd1 S1 85.78(13) 2_776 2_676 ?
N5 Cd1 S1 94.22(13) 1_455 2_676 ?
N1 Cd1 S1 89.20(12) . 2_676 ?
N1 Cd1 S1 90.80(12) 2_676 2_676 ?
S1 Cd1 S1 180.0 . 2_676 ?
C1 N1 N2 106.5(5) . . ?
C1 N1 Cd1 127.2(4) . . ?
N2 N1 Cd1 124.3(4) . . ?
C2 N2 N1 106.6(5) . . ?
C1 N3 C2 103.5(5) . . ?
C1 N3 C3 127.0(5) . . ?
C2 N3 C3 129.2(5) . . ?
C3 N4 C7 116.7(5) . . ?
N1 C1 N3 111.6(5) . . ?
N1 C1 H1 124.2 . . ?
N3 C1 H1 124.2 . . ?
N2 C2 N3 111.7(6) . . ?
N2 C2 H2 124.1 . . ?
N3 C2 H2 124.1 . . ?
N4 C3 C4 125.0(5) . . ?
N4 C3 N3 114.7(5) . . ?
C4 C3 N3 120.3(5) . . ?
C5 C4 C3 116.7(6) . . ?
C5 C4 H4 121.6 . . ?
C3 C4 H4 121.6 . . ?
C6 C5 C4 119.7(6) . . ?
C6 C5 H5 120.1 . . ?
C4 C5 H5 120.1 . . ?
C7 C6 C5 118.6(6) . . ?
C7 C6 H6 120.7 . . ?
C5 C6 H6 120.7 . . ?
N4 C7 C6 123.2(6) . . ?
N4 C7 H7 118.4 . . ?
C6 C7 H7 118.4 . . ?
N5 C8 S1 178.0(5) . . ?
C8 N5 Cd1 162.3(5) . 1_655 ?
C8 S1 Cd1 96.93(18) . . ?

loop_
_geom_bond_atom_site_label_1
_geom_bond_atom_site_label_2
_geom_bond_distance
_geom_bond_site_symmetry_2
_geom_bond_publ_flag
Cd1 N5 2.269(5) 2_776 ?
Cd1 N5 2.269(5) 1_455 ?
Cd1 N1 2.368(5) . ?
Cd1 N1 2.368(5) 2_676 ?
Cd1 S1 2.7362(14) . ?
Cd1 S1 2.7362(14) 2_676 ?
N1 C1 1.302(7) . ?
N1 N2 1.391(7) . ?
N2 C2 1.290(8) . ?
N3 C1 1.349(7) . ?
N3 C2 1.363(8) . ?
N3 C3 1.427(7) . ?
N4 C3 1.324(7) . ?
N4 C7 1.341(8) . ?
C1 H1 0.9300 . ?
C2 H2 0.9300 . ?
C3 C4 1.380(8) . ?
C4 C5 1.379(9) . ?
C4 H4 0.9300 . ?
C5 C6 1.378(10) . ?
C5 H5 0.9300 . ?
C6 C7 1.367(10) . ?
C6 H6 0.9300 . ?
C7 H7 0.9300 . ?
C8 N5 1.158(7) . ?
C8 S1 1.640(5) . ?
N5 Cd1 2.269(5) 1_655 ?

loop_
_geom_torsion_atom_site_label_1
_geom_torsion_atom_site_label_2
_geom_torsion_atom_site_label_3
_geom_torsion_atom_site_label_4
_geom_torsion
_geom_torsion_site_symmetry_1
_geom_torsion_site_symmetry_2
_geom_torsion_site_symmetry_3
_geom_torsion_site_symmetry_4
_geom_torsion_publ_flag
N5 Cd1 N1 C1 92.4(5) 2_776 . . . ?
N5 Cd1 N1 C1 -87.6(5) 1_455 . . . ?
N1 Cd1 N1 C1 -102(51) 2_676 . . . ?
S1 Cd1 N1 C1 -173.4(5) . . . . ?
S1 Cd1 N1 C1 6.6(5) 2_676 . . . ?
N5 Cd1 N1 N2 -69.3(5) 2_776 . . . ?
N5 Cd1 N1 N2 110.7(5) 1_455 . . . ?
N1 Cd1 N1 N2 96(51) 2_676 . . . ?
S1 Cd1 N1 N2 24.9(5) . . . . ?
S1 Cd1 N1 N2 -155.1(5) 2_676 . . . ?
C1 N1 N2 C2 -1.1(8) . . . . ?
Cd1 N1 N2 C2 163.8(5) . . . . ?
N2 N1 C1 N3 1.7(7) . . . . ?
Cd1 N1 C1 N3 -162.6(4) . . . . ?
C2 N3 C1 N1 -1.6(7) . . . . ?
C3 N3 C1 N1 173.7(5) . . . . ?
N1 N2 C2 N3 0.2(9) . . . . ?
C1 N3 C2 N2 0.8(9) . . . . ?
C3 N3 C2 N2 -174.4(6) . . . . ?
C7 N4 C3 C4 0.7(9) . . . . ?
C7 N4 C3 N3 -177.9(5) . . . . ?
C1 N3 C3 N4 18.1(8) . . . . ?
C2 N3 C3 N4 -167.8(7) . . . . ?
C1 N3 C3 C4 -160.6(6) . . . . ?
C2 N3 C3 C4 13.5(10) . . . . ?
N4 C3 C4 C5 0.1(9) . . . . ?
N3 C3 C4 C5 178.6(5) . . . . ?
C3 C4 C5 C6 -0.7(9) . . . . ?
C4 C5 C6 C7 0.6(10) . . . . ?
C3 N4 C7 C6 -0.9(9) . . . . ?
C5 C6 C7 N4 0.3(11) . . . . ?
S1 C8 N5 Cd1 168(15) . . . 1_655 ?
N5 C8 S1 Cd1 148(16) . . . . ?
N5 Cd1 S1 C8 11.2(3) 2_776 . . . ?
N5 Cd1 S1 C8 -168.8(3) 1_455 . . . ?
N1 Cd1 S1 C8 -76.0(2) . . . . ?
N1 Cd1 S1 C8 104.0(2) 2_676 . . . ?
S1 Cd1 S1 C8 66(73) 2_676 . . . ?
